data_4326767
loop_
_publ_author_name
'Amit Majumdar'
'R. H. Holm'

_publ_contact_author_address
;Department of Chemistry and Chemical Biology
Harvard University
12 Oxford Street
Cambridge, MA 02138
;
_publ_contact_author_email holm@chemistry.harvard.edu
_publ_contact_author_name 'Prof. Richard H. Holm'
_publ_contact_author_phone 617-496-3215
_publ_section_title
;
 Specific Incorporation of Chalcogenide Bridge Atoms in
 Molybdenum/Tungsten-Iron-Sulfur Single Cubane Clusters
;
_journal_name_full 'Inorganic Chemistry'
_journal_page_first 11242
_journal_page_last 11251
_journal_paper_doi 10.1021/ic2018117
_journal_volume 50
_journal_year 2011
_chemical_formula_moiety 'C15 H33 Cl3 Fe3 Mo N3 S4'
_chemical_formula_sum 'C15 H33 Cl3 Fe3 Mo N3 S4'
_chemical_formula_weight 753.56
_chemical_name_systematic
; 
 ? 
;
_space_group_IT_number 62
_symmetry_cell_setting orthorhombic
_symmetry_space_group_name_Hall '-P 2ac 2n'
_symmetry_space_group_name_H-M 'P n m a'
_atom_sites_solution_hydrogens geom
_atom_sites_solution_primary direct
_atom_sites_solution_secondary difmap
_audit_creation_method SHELXL-97
_cell_angle_alpha 90.00
_cell_angle_beta 90.00
_cell_angle_gamma 90.00
_cell_formula_units_Z 4
_cell_length_a 18.3532(18)
_cell_length_b 14.7661(14)
_cell_length_c 9.5624(9)
_cell_measurement_reflns_used 19722
_cell_measurement_temperature 100(2)
_cell_measurement_theta_max 25.74
_cell_measurement_theta_min 2.40
_cell_volume 2591.5(4)
_computing_cell_refinement 'Saint v7.46A (Bruker-AXS,2009'
_computing_data_collection 'APEX2 v2009.3.0(Bruker-AXS,2009)'
_computing_data_reduction 'Saint v7.46A (Bruker-AXS,2009)'
_computing_molecular_graphics 'Bruker SHELXTL'
_computing_publication_material 'Bruker SHELXTL'
_computing_structure_refinement 'SHELXL-97 (Sheldrick, 2008)'
_computing_structure_solution 'SHELXS-97 (Sheldrick, 2008)'
_diffrn_ambient_temperature 100(1)
_diffrn_measured_fraction_theta_full 1.000
_diffrn_measured_fraction_theta_max 1.000
_diffrn_measurement_device_type 'CCD area detector'
_diffrn_measurement_method 'phi and omega scans'
_diffrn_radiation_monochromator graphite
_diffrn_radiation_source 'fine-focus sealed tube'
_diffrn_radiation_type MoK\a
_diffrn_radiation_wavelength 0.71073
_diffrn_reflns_av_R_equivalents 0.0268
_diffrn_reflns_av_sigmaI/netI 0.0102
_diffrn_reflns_limit_h_max 22
_diffrn_reflns_limit_h_min -22
_diffrn_reflns_limit_k_max 18
_diffrn_reflns_limit_k_min -18
_diffrn_reflns_limit_l_max 11
_diffrn_reflns_limit_l_min -11
_diffrn_reflns_number 37725
_diffrn_reflns_theta_full 25.74
_diffrn_reflns_theta_max 25.74
_diffrn_reflns_theta_min 2.22
_exptl_absorpt_coefficient_mu 2.760
_exptl_absorpt_correction_T_max 0.9469
_exptl_absorpt_correction_T_min 0.8976
_exptl_absorpt_correction_type multi-scan
_exptl_absorpt_process_details 'SADABS (Sheldrick, 2009)'
_exptl_crystal_colour black-brown
_exptl_crystal_density_diffrn 1.931
_exptl_crystal_description block
_exptl_crystal_F_000 1516
_exptl_crystal_size_max 0.04
_exptl_crystal_size_mid 0.02
_exptl_crystal_size_min 0.02
_refine_diff_density_max 3.720
_refine_diff_density_min -7.290
_refine_diff_density_rms 0.246
_refine_ls_extinction_method none
_refine_ls_goodness_of_fit_ref 1.062
_refine_ls_hydrogen_treatment constr
_refine_ls_matrix_type full
_refine_ls_number_parameters 134
_refine_ls_number_reflns 2580
_refine_ls_number_restraints 0
_refine_ls_restrained_S_all 1.062
_refine_ls_R_factor_all 0.0713
_refine_ls_R_factor_gt 0.0687
_refine_ls_shift/su_max 0.000
_refine_ls_shift/su_mean 0.000
_refine_ls_structure_factor_coef Fsqd
_refine_ls_weighting_details 'calc w=1/[\s^2^(Fo^2^)+(0.0579P)^2^+63.5676P] where P=(Fo^2^+2Fc^2^)/3'
_refine_ls_weighting_scheme calc
_refine_ls_wR_factor_gt 0.1662
_refine_ls_wR_factor_ref 0.1683
_reflns_number_gt 2469
_reflns_number_total 2580
_reflns_threshold_expression >2sigma(I)
_cod_data_source_file ic2018117_si_002_01.cif
_cod_data_source_block AM36
_cod_database_code 4326767

loop_
_symmetry_equiv_pos_as_xyz
'x, y, z'
'x+1/2, -y+1/2, -z+1/2'
'-x, y+1/2, -z'
'-x+1/2, -y, z+1/2'
'-x, -y, -z'
'-x-1/2, y-1/2, z-1/2'
'x, -y-1/2, z'
'x-1/2, y, -z-1/2'

loop_
_atom_site_label
_atom_site_type_symbol
_atom_site_fract_x
_atom_site_fract_y
_atom_site_fract_z
_atom_site_U_iso_or_equiv
_atom_site_adp_type
_atom_site_occupancy
_atom_site_symmetry_multiplicity
_atom_site_calc_flag
_atom_site_refinement_flags
_atom_site_disorder_assembly
_atom_site_disorder_group
Mo1 Mo 0.44296(4) 0.2500 0.36240(9) 0.0149(2) Uani 1 2 d S . .
Fe1 Fe 0.52471(9) 0.2500 0.59752(18) 0.0284(4) Uani 1 2 d S . .
Fe2 Fe 0.56998(6) 0.34081(8) 0.36727(12) 0.0219(3) Uani 1 1 d . . .
Cl1 Cl 0.62814(11) 0.45514(16) 0.2709(2) 0.0366(4) Uani 1 1 d . . .
Cl2 Cl 0.51135(17) 0.2500 0.8236(3) 0.0366(4) Uani 1 2 d S . .
S1 S 0.63950(15) 0.2500 0.5099(3) 0.0269(6) Uani 1 2 d S . .
S2 S 0.53212(14) 0.2500 0.1926(3) 0.0232(6) Uani 1 2 d S . .
S3 S 0.47200(10) 0.12621(13) 0.5011(2) 0.0234(4) Uani 1 1 d . . .
N1 N 0.3195(4) 0.2500 0.4212(9) 0.0147(17) Uani 1 2 d S . .
N2 N 0.3617(3) 0.1710(4) 0.2264(7) 0.0203(13) Uani 1 1 d . . .
C1 C 0.3040(4) 0.1688(5) 0.3347(8) 0.0190(15) Uani 1 1 d . . .
H1A H 0.3072 0.1128 0.3914 0.023 Uiso 1 1 calc R . .
H1B H 0.2550 0.1725 0.2919 0.023 Uiso 1 1 calc R . .
C2 C 0.3473(6) 0.2500 0.1354(11) 0.026(2) Uani 1 2 d S . .
H2A H 0.3802 0.2500 0.0533 0.031 Uiso 1 2 calc SR . .
H2B H 0.2962 0.2500 0.1024 0.031 Uiso 1 2 calc SR . .
C3 C 0.2766(5) 0.2500 0.5592(11) 0.018(2) Uani 1 2 d S . .
C4 C 0.2968(5) 0.1675(6) 0.6446(9) 0.037(2) Uani 1 1 d . . .
H4A H 0.2848 0.1126 0.5917 0.055 Uiso 1 1 calc R . .
H4B H 0.2695 0.1679 0.7326 0.055 Uiso 1 1 calc R . .
H4C H 0.3491 0.1685 0.6646 0.055 Uiso 1 1 calc R . .
C5 C 0.1949(6) 0.2500 0.5296(13) 0.035(3) Uani 1 2 d S . .
H5A H 0.1840 0.2061 0.4556 0.053 Uiso 0.50 1 calc PR A -1
H5B H 0.1797 0.3106 0.4994 0.053 Uiso 0.50 1 calc PR A -1
H5C H 0.1684 0.2334 0.6148 0.053 Uiso 0.50 1 calc PR A -1
C6 C 0.3659(5) 0.0804(6) 0.1454(9) 0.032(2) Uani 1 1 d . . .
C7 C 0.3612(5) 0.0011(7) 0.2462(12) 0.0467(15) Uani 1 1 d . . .
H7A H 0.3965 0.0095 0.3218 0.070 Uiso 1 1 calc R . .
H7B H 0.3720 -0.0552 0.1961 0.070 Uiso 1 1 calc R . .
H7C H 0.3119 -0.0022 0.2855 0.070 Uiso 1 1 calc R . .
C8 C 0.4365(5) 0.0751(8) 0.0676(12) 0.0467(15) Uani 1 1 d . . .
H8A H 0.4421 0.1289 0.0087 0.070 Uiso 1 1 calc R . .
H8B H 0.4368 0.0207 0.0088 0.070 Uiso 1 1 calc R . .
H8C H 0.4769 0.0721 0.1345 0.070 Uiso 1 1 calc R . .
C9 C 0.3026(5) 0.0735(8) 0.0429(12) 0.0467(15) Uani 1 1 d . . .
H9A H 0.2565 0.0818 0.0933 0.070 Uiso 1 1 calc R . .
H9B H 0.3030 0.0137 -0.0015 0.070 Uiso 1 1 calc R . .
H9C H 0.3074 0.1205 -0.0288 0.070 Uiso 1 1 calc R . .

loop_
_atom_site_aniso_label
_atom_site_aniso_U_11
_atom_site_aniso_U_22
_atom_site_aniso_U_33
_atom_site_aniso_U_23
_atom_site_aniso_U_13
_atom_site_aniso_U_12
Mo1 0.0104(4) 0.0165(4) 0.0177(4) 0.000 0.0014(3) 0.000
Fe1 0.0217(8) 0.0417(10) 0.0218(8) 0.000 -0.0002(7) 0.000
Fe2 0.0154(5) 0.0232(6) 0.0272(6) -0.0018(5) 0.0025(4) -0.0029(4)
Cl1 0.0293(9) 0.0468(11) 0.0338(9) 0.0059(10) 0.0009(7) -0.0062(9)
Cl2 0.0293(9) 0.0468(11) 0.0338(9) 0.0059(10) 0.0009(7) -0.0062(9)
S1 0.0226(13) 0.0306(15) 0.0277(14) 0.000 0.0011(11) 0.000
S2 0.0157(12) 0.0320(15) 0.0217(13) 0.000 0.0031(10) 0.000
S3 0.0170(8) 0.0239(9) 0.0293(10) 0.0089(8) 0.0020(7) 0.0018(7)
N1 0.011(4) 0.013(4) 0.020(4) 0.000 0.004(3) 0.000
N2 0.017(3) 0.023(3) 0.021(3) -0.007(3) -0.001(2) 0.001(3)
C1 0.015(3) 0.018(4) 0.025(4) -0.005(3) 0.000(3) 0.000(3)
C2 0.017(5) 0.041(7) 0.019(5) 0.000 0.001(4) 0.000
C3 0.015(5) 0.022(5) 0.017(5) 0.000 0.005(4) 0.000
C4 0.045(5) 0.036(5) 0.029(4) 0.014(4) 0.013(4) 0.011(4)
C5 0.014(5) 0.067(9) 0.025(6) 0.000 0.004(5) 0.000
C6 0.027(4) 0.031(5) 0.037(5) -0.023(4) 0.000(4) 0.002(3)
C7 0.036(3) 0.050(3) 0.054(4) -0.029(3) -0.002(3) 0.000(3)
C8 0.036(3) 0.050(3) 0.054(4) -0.029(3) -0.002(3) 0.000(3)
C9 0.036(3) 0.050(3) 0.054(4) -0.029(3) -0.002(3) 0.000(3)

loop_
_atom_type_symbol
_atom_type_description
_atom_type_scat_dispersion_real
_atom_type_scat_dispersion_imag
_atom_type_scat_source
C C 0.0033 0.0016 'International Tables Vol C Tables 4.2.6.8 and 6.1.1.4'
H H 0.0000 0.0000 'International Tables Vol C Tables 4.2.6.8 and 6.1.1.4'
N N 0.0061 0.0033 'International Tables Vol C Tables 4.2.6.8 and 6.1.1.4'
S S 0.1246 0.1234 'International Tables Vol C Tables 4.2.6.8 and 6.1.1.4'
Cl Cl 0.1484 0.1585 'International Tables Vol C Tables 4.2.6.8 and 6.1.1.4'
Fe Fe 0.3463 0.8444 'International Tables Vol C Tables 4.2.6.8 and 6.1.1.4'
Mo Mo -1.6832 0.6857 'International Tables Vol C Tables 4.2.6.8 and 6.1.1.4'

loop_
_geom_angle_atom_site_label_1
_geom_angle_atom_site_label_2
_geom_angle_atom_site_label_3
_geom_angle
_geom_angle_site_symmetry_1
_geom_angle_site_symmetry_3
N2 Mo1 N2 61.1(3) 7_565 .
N2 Mo1 S2 93.55(17) 7_565 .
N2 Mo1 S2 93.55(17) . .
N2 Mo1 S3 150.80(16) 7_565 .
N2 Mo1 S3 94.16(17) . .
S2 Mo1 S3 103.86(7) . .
N2 Mo1 S3 94.16(17) 7_565 7_565
N2 Mo1 S3 150.80(16) . 7_565
S2 Mo1 S3 103.85(7) . 7_565
S3 Mo1 S3 103.96(11) . 7_565
N2 Mo1 N1 60.4(2) 7_565 .
N2 Mo1 N1 60.4(2) . .
S2 Mo1 N1 149.1(2) . .
S3 Mo1 N1 94.90(14) . .
S3 Mo1 N1 94.90(14) 7_565 .
N2 Mo1 Fe2 145.65(16) 7_565 7_565
N2 Mo1 Fe2 108.61(15) . 7_565
S2 Mo1 Fe2 52.91(6) . 7_565
S3 Mo1 Fe2 53.01(5) . 7_565
S3 Mo1 Fe2 100.59(6) 7_565 7_565
N1 Mo1 Fe2 146.83(9) . 7_565
N2 Mo1 Fe2 108.61(16) 7_565 .
N2 Mo1 Fe2 145.65(16) . .
S2 Mo1 Fe2 52.91(6) . .
S3 Mo1 Fe2 100.59(6) . .
S3 Mo1 Fe2 53.01(5) 7_565 .
N1 Mo1 Fe2 146.83(9) . .
Fe2 Mo1 Fe2 59.80(5) 7_565 .
N2 Mo1 Fe1 146.23(17) 7_565 .
N2 Mo1 Fe1 146.23(17) . .
S2 Mo1 Fe1 101.06(8) . .
S3 Mo1 Fe1 52.92(5) . .
S3 Mo1 Fe1 52.92(5) 7_565 .
N1 Mo1 Fe1 109.8(2) . .
Fe2 Mo1 Fe1 60.30(4) 7_565 .
Fe2 Mo1 Fe1 60.30(4) . .
Cl2 Fe1 S3 110.89(8) . 7_565
Cl2 Fe1 S3 110.89(8) . .
S3 Fe1 S3 107.65(12) 7_565 .
Cl2 Fe1 S1 118.15(14) . .
S3 Fe1 S1 104.27(8) 7_565 .
S3 Fe1 S1 104.27(8) . .
Cl2 Fe1 Mo1 139.82(11) . .
S3 Fe1 Mo1 54.84(6) 7_565 .
S3 Fe1 Mo1 54.83(6) . .
S1 Fe1 Mo1 102.03(10) . .
Cl2 Fe1 Fe2 147.38(5) . 7_565
S3 Fe1 Fe2 101.51(8) 7_565 7_565
S3 Fe1 Fe2 53.15(6) . 7_565
S1 Fe1 Fe2 54.17(7) . 7_565
Mo1 Fe1 Fe2 59.61(4) . 7_565
Cl2 Fe1 Fe2 147.38(5) . .
S3 Fe1 Fe2 53.15(6) 7_565 .
S3 Fe1 Fe2 101.51(8) . .
S1 Fe1 Fe2 54.17(7) . .
Mo1 Fe1 Fe2 59.61(4) . .
Fe2 Fe1 Fe2 59.35(6) 7_565 .
Cl1 Fe2 S2 107.23(9) . .
Cl1 Fe2 S3 117.25(9) . 7_565
S2 Fe2 S3 107.62(9) . 7_565
Cl1 Fe2 S1 115.26(9) . .
S2 Fe2 S1 105.31(8) . .
S3 Fe2 S1 103.38(10) 7_565 .
Cl1 Fe2 Fe2 140.13(7) . 7_565
S2 Fe2 Fe2 53.46(5) . 7_565
S3 Fe2 Fe2 102.44(6) 7_565 7_565
S1 Fe2 Fe2 54.33(5) . 7_565
Cl1 Fe2 Mo1 142.75(8) . .
S2 Fe2 Mo1 54.75(7) . .
S3 Fe2 Mo1 55.08(5) 7_565 .
S1 Fe2 Mo1 101.57(7) . .
Fe2 Fe2 Mo1 60.10(3) 7_565 .
Cl1 Fe2 Fe1 150.37(8) . .
S2 Fe2 Fe1 102.33(7) . .
S3 Fe2 Fe1 53.30(6) 7_565 .
S1 Fe2 Fe1 53.08(8) . .
Fe2 Fe2 Fe1 60.33(3) 7_565 .
Mo1 Fe2 Fe1 60.09(4) . .
Fe1 S1 Fe2 72.75(9) . 7_565
Fe1 S1 Fe2 72.75(9) . .
Fe2 S1 Fe2 71.35(10) 7_565 .
Fe2 S2 Fe2 73.09(10) . 7_565
Fe2 S2 Mo1 72.33(8) . .
Fe2 S2 Mo1 72.33(8) 7_565 .
Fe2 S3 Fe1 73.55(8) 7_565 .
Fe2 S3 Mo1 71.91(6) 7_565 .
Fe1 S3 Mo1 72.24(7) . .
C1 N1 C1 107.8(8) 7_565 .
C1 N1 C3 112.4(5) 7_565 .
C1 N1 C3 112.4(5) . .
C1 N1 Mo1 92.9(4) 7_565 .
C1 N1 Mo1 92.9(4) . .
C3 N1 Mo1 134.7(6) . .
C2 N2 C1 107.5(6) . .
C2 N2 C6 113.3(6) . .
C1 N2 C6 111.5(6) . .
C2 N2 Mo1 92.8(5) . .
C1 N2 Mo1 94.5(4) . .
C6 N2 Mo1 133.7(5) . .
N2 C1 N1 103.6(6) . .
N2 C1 H1A 111.0 . .
N1 C1 H1A 111.0 . .
N2 C1 H1B 111.0 . .
N1 C1 H1B 111.0 . .
H1A C1 H1B 109.0 . .
N2 C2 N2 104.1(8) 7_565 .
N2 C2 H2A 110.9 7_565 .
N2 C2 H2A 110.9 . .
N2 C2 H2B 110.9 7_565 .
N2 C2 H2B 110.9 . .
H2A C2 H2B 109.0 . .
C4 C3 C4 107.3(10) 7_565 .
C4 C3 C5 109.9(6) 7_565 .
C4 C3 C5 109.9(6) . .
C4 C3 N1 109.7(6) 7_565 .
C4 C3 N1 109.7(6) . .
C5 C3 N1 110.1(9) . .
C3 C4 H4A 109.5 . .
C3 C4 H4B 109.5 . .
H4A C4 H4B 109.5 . .
C3 C4 H4C 109.5 . .
H4A C4 H4C 109.5 . .
H4B C4 H4C 109.5 . .
C3 C5 H5A 109.5 . .
C3 C5 H5B 109.5 . .
C3 C5 H5C 109.5 . .
C8 C6 C7 108.8(8) . .
C8 C6 C9 109.7(8) . .
C7 C6 C9 108.2(8) . .
C8 C6 N2 109.7(7) . .
C7 C6 N2 110.3(7) . .
C9 C6 N2 110.0(7) . .
C6 C7 H7A 109.5 . .
C6 C7 H7B 109.5 . .
H7A C7 H7B 109.5 . .
C6 C7 H7C 109.5 . .
H7A C7 H7C 109.5 . .
H7B C7 H7C 109.5 . .
C6 C8 H8A 109.5 . .
C6 C8 H8B 109.5 . .
H8A C8 H8B 109.5 . .
C6 C8 H8C 109.5 . .
H8A C8 H8C 109.5 . .
H8B C8 H8C 109.5 . .
C6 C9 H9A 109.5 . .
C6 C9 H9B 109.5 . .
H9A C9 H9B 109.5 . .
C6 C9 H9C 109.5 . .
H9A C9 H9C 109.5 . .
H9B C9 H9C 109.5 . .

loop_
_geom_bond_atom_site_label_1
_geom_bond_atom_site_label_2
_geom_bond_distance
_geom_bond_site_symmetry_2
Mo1 N2 2.297(6) 7_565
Mo1 N2 2.297(6) .
Mo1 S2 2.305(3) .
Mo1 S3 2.3202(19) .
Mo1 S3 2.3202(19) 7_565
Mo1 N1 2.335(8) .
Mo1 Fe2 2.6897(13) 7_565
Mo1 Fe2 2.6897(13) .
Mo1 Fe1 2.7029(19) .
Fe1 Cl2 2.176(4) .
Fe1 S3 2.264(2) 7_565
Fe1 S3 2.264(2) .
Fe1 S1 2.267(3) .
Fe1 Fe2 2.7084(18) 7_565
Fe1 Fe2 2.7085(18) .
Fe2 Cl1 2.200(2) .
Fe2 S2 2.252(3) .
Fe2 S3 2.260(2) 7_565
Fe2 S1 2.299(3) .
Fe2 Fe2 2.682(2) 7_565
S1 Fe2 2.299(3) 7_565
S2 Fe2 2.252(2) 7_565
S3 Fe2 2.260(2) 7_565
N1 C1 1.484(9) 7_565
N1 C1 1.484(9) .
N1 C3 1.537(12) .
N2 C2 1.479(9) .
N2 C1 1.482(9) .
N2 C6 1.547(10) .
C1 H1A 0.9900 .
C1 H1B 0.9900 .
C2 N2 1.479(9) 7_565
C2 H2A 0.9900 .
C2 H2B 0.9900 .
C3 C4 1.513(10) 7_565
C3 C4 1.513(10) .
C3 C5 1.526(14) .
C4 H4A 0.9800 .
C4 H4B 0.9800 .
C4 H4C 0.9800 .
C5 H5A 0.9800 .
C5 H5B 0.9800 .
C5 H5C 0.9800 .
C6 C8 1.497(13) .
C6 C7 1.519(15) .
C6 C9 1.523(13) .
C7 H7A 0.9800 .
C7 H7B 0.9800 .
C7 H7C 0.9800 .
C8 H8A 0.9800 .
C8 H8B 0.9800 .
C8 H8C 0.9800 .
C9 H9A 0.9800 .
C9 H9B 0.9800 .
C9 H9C 0.9800 .

loop_
_geom_torsion_atom_site_label_1
_geom_torsion_atom_site_label_2
_geom_torsion_atom_site_label_3
_geom_torsion_atom_site_label_4
_geom_torsion
_geom_torsion_site_symmetry_1
_geom_torsion_site_symmetry_4
N2 Mo1 Fe1 Cl2 66.1(3) 7_565 .
N2 Mo1 Fe1 Cl2 -66.1(3) . .
S2 Mo1 Fe1 Cl2 180.0 . .
S3 Mo1 Fe1 Cl2 -80.90(7) . .
S3 Mo1 Fe1 Cl2 80.90(7) 7_565 .
N1 Mo1 Fe1 Cl2 0.0 . .
Fe2 Mo1 Fe1 Cl2 -144.98(3) 7_565 .
Fe2 Mo1 Fe1 Cl2 144.98(3) . .
N2 Mo1 Fe1 S3 -14.8(3) 7_565 7_565
N2 Mo1 Fe1 S3 -147.0(3) . 7_565
S2 Mo1 Fe1 S3 99.10(7) . 7_565
S3 Mo1 Fe1 S3 -161.81(13) . 7_565
N1 Mo1 Fe1 S3 -80.90(7) . 7_565
Fe2 Mo1 Fe1 S3 134.12(8) 7_565 7_565
Fe2 Mo1 Fe1 S3 64.07(7) . 7_565
N2 Mo1 Fe1 S3 147.0(3) 7_565 .
N2 Mo1 Fe1 S3 14.8(3) . .
S2 Mo1 Fe1 S3 -99.10(7) . .
S3 Mo1 Fe1 S3 161.81(13) 7_565 .
N1 Mo1 Fe1 S3 80.90(7) . .
Fe2 Mo1 Fe1 S3 -64.07(7) 7_565 .
Fe2 Mo1 Fe1 S3 -134.12(8) . .
N2 Mo1 Fe1 S1 -113.9(3) 7_565 .
N2 Mo1 Fe1 S1 113.9(3) . .
S2 Mo1 Fe1 S1 0.0 . .
S3 Mo1 Fe1 S1 99.10(7) . .
S3 Mo1 Fe1 S1 -99.10(7) 7_565 .
N1 Mo1 Fe1 S1 180.0 . .
Fe2 Mo1 Fe1 S1 35.02(3) 7_565 .
Fe2 Mo1 Fe1 S1 -35.02(3) . .
N2 Mo1 Fe1 Fe2 -149.0(3) 7_565 7_565
N2 Mo1 Fe1 Fe2 78.9(3) . 7_565
S2 Mo1 Fe1 Fe2 -35.02(3) . 7_565
S3 Mo1 Fe1 Fe2 64.07(7) . 7_565
S3 Mo1 Fe1 Fe2 -134.12(8) 7_565 7_565
N1 Mo1 Fe1 Fe2 144.98(3) . 7_565
Fe2 Mo1 Fe1 Fe2 -70.05(6) . 7_565
N2 Mo1 Fe1 Fe2 -78.9(3) 7_565 .
N2 Mo1 Fe1 Fe2 149.0(3) . .
S2 Mo1 Fe1 Fe2 35.02(3) . .
S3 Mo1 Fe1 Fe2 134.12(8) . .
S3 Mo1 Fe1 Fe2 -64.07(7) 7_565 .
N1 Mo1 Fe1 Fe2 -144.98(3) . .
Fe2 Mo1 Fe1 Fe2 70.05(6) 7_565 .
N2 Mo1 Fe2 Cl1 -9.3(2) 7_565 .
N2 Mo1 Fe2 Cl1 56.3(3) . .
S2 Mo1 Fe2 Cl1 70.72(14) . .
S3 Mo1 Fe2 Cl1 170.16(14) . .
S3 Mo1 Fe2 Cl1 -90.25(15) 7_565 .
N1 Mo1 Fe2 Cl1 -73.4(4) . .
Fe2 Mo1 Fe2 Cl1 134.95(12) 7_565 .
Fe1 Mo1 Fe2 Cl1 -154.20(14) . .
N2 Mo1 Fe2 S2 -80.05(18) 7_565 .
N2 Mo1 Fe2 S2 -14.4(3) . .
S3 Mo1 Fe2 S2 99.44(8) . .
S3 Mo1 Fe2 S2 -160.97(9) 7_565 .
N1 Mo1 Fe2 S2 -144.1(4) . .
Fe2 Mo1 Fe2 S2 64.23(6) 7_565 .
Fe1 Mo1 Fe2 S2 135.08(7) . .
N2 Mo1 Fe2 S3 80.92(18) 7_565 7_565
N2 Mo1 Fe2 S3 146.6(3) . 7_565
S2 Mo1 Fe2 S3 160.97(9) . 7_565
S3 Mo1 Fe2 S3 -99.58(12) . 7_565
N1 Mo1 Fe2 S3 16.8(4) . 7_565
Fe2 Mo1 Fe2 S3 -134.79(7) 7_565 7_565
Fe1 Mo1 Fe2 S3 -63.94(7) . 7_565
N2 Mo1 Fe2 S1 179.26(18) 7_565 .
N2 Mo1 Fe2 S1 -115.1(3) . .
S2 Mo1 Fe2 S1 -100.68(9) . .
S3 Mo1 Fe2 S1 -1.24(9) . .
S3 Mo1 Fe2 S1 98.34(10) 7_565 .
N1 Mo1 Fe2 S1 115.2(4) . .
Fe2 Mo1 Fe2 S1 -36.45(8) 7_565 .
Fe1 Mo1 Fe2 S1 34.40(7) . .
N2 Mo1 Fe2 Fe2 -144.29(18) 7_565 7_565
N2 Mo1 Fe2 Fe2 -78.6(3) . 7_565
S2 Mo1 Fe2 Fe2 -64.23(6) . 7_565
S3 Mo1 Fe2 Fe2 35.21(5) . 7_565
S3 Mo1 Fe2 Fe2 134.79(7) 7_565 7_565
N1 Mo1 Fe2 Fe2 151.6(4) . 7_565
Fe1 Mo1 Fe2 Fe2 70.85(3) . 7_565
N2 Mo1 Fe2 Fe1 144.86(17) 7_565 .
N2 Mo1 Fe2 Fe1 -149.5(3) . .
S2 Mo1 Fe2 Fe1 -135.08(7) . .
S3 Mo1 Fe2 Fe1 -35.64(6) . .
S3 Mo1 Fe2 Fe1 63.94(7) 7_565 .
N1 Mo1 Fe2 Fe1 80.8(4) . .
Fe2 Mo1 Fe2 Fe1 -70.85(3) 7_565 .
Cl2 Fe1 Fe2 Cl1 11.2(3) . .
S3 Fe1 Fe2 Cl1 81.05(18) 7_565 .
S3 Fe1 Fe2 Cl1 -175.41(16) . .
S1 Fe1 Fe2 Cl1 -76.02(17) . .
Mo1 Fe1 Fe2 Cl1 147.80(17) . .
Fe2 Fe1 Fe2 Cl1 -141.72(15) 7_565 .
Cl2 Fe1 Fe2 S2 -172.8(2) . .
S3 Fe1 Fe2 S2 -102.92(9) 7_565 .
S3 Fe1 Fe2 S2 0.62(10) . .
S1 Fe1 Fe2 S2 100.01(9) . .
Mo1 Fe1 Fe2 S2 -36.18(7) . .
Fe2 Fe1 Fe2 S2 34.30(8) 7_565 .
Cl2 Fe1 Fe2 S3 -69.87(19) . 7_565
S3 Fe1 Fe2 S3 103.54(12) . 7_565
S1 Fe1 Fe2 S3 -157.07(10) . 7_565
Mo1 Fe1 Fe2 S3 66.75(7) . 7_565
Fe2 Fe1 Fe2 S3 137.22(7) 7_565 7_565
Cl2 Fe1 Fe2 S1 87.2(2) . .
S3 Fe1 Fe2 S1 157.07(10) 7_565 .
S3 Fe1 Fe2 S1 -99.39(9) . .
Mo1 Fe1 Fe2 S1 -136.19(7) . .
Fe2 Fe1 Fe2 S1 -65.71(6) 7_565 .
Cl2 Fe1 Fe2 Fe2 152.9(2) . 7_565
S3 Fe1 Fe2 Fe2 -137.22(7) 7_565 7_565
S3 Fe1 Fe2 Fe2 -33.69(6) . 7_565
S1 Fe1 Fe2 Fe2 65.71(6) . 7_565
Mo1 Fe1 Fe2 Fe2 -70.48(3) . 7_565
Cl2 Fe1 Fe2 Mo1 -136.6(2) . .
S3 Fe1 Fe2 Mo1 -66.75(7) 7_565 .
S3 Fe1 Fe2 Mo1 36.79(6) . .
S1 Fe1 Fe2 Mo1 136.19(7) . .
Fe2 Fe1 Fe2 Mo1 70.48(3) 7_565 .
Cl2 Fe1 S1 Fe2 142.37(5) . 7_565
S3 Fe1 S1 Fe2 -94.03(8) 7_565 7_565
S3 Fe1 S1 Fe2 18.76(8) . 7_565
Mo1 Fe1 S1 Fe2 -37.63(5) . 7_565
Fe2 Fe1 S1 Fe2 -75.27(9) . 7_565
Cl2 Fe1 S1 Fe2 -142.37(5) . .
S3 Fe1 S1 Fe2 -18.77(8) 7_565 .
S3 Fe1 S1 Fe2 94.03(8) . .
Mo1 Fe1 S1 Fe2 37.63(5) . .
Fe2 Fe1 S1 Fe2 75.27(9) 7_565 .
Cl1 Fe2 S1 Fe1 147.97(9) . .
S2 Fe2 S1 Fe1 -94.09(9) . .
S3 Fe2 S1 Fe1 18.73(8) 7_565 .
Fe2 Fe2 S1 Fe1 -77.12(6) 7_565 .
Mo1 Fe2 S1 Fe1 -37.78(6) . .
Cl1 Fe2 S1 Fe2 -134.91(8) . 7_565
S2 Fe2 S1 Fe2 -16.97(11) . 7_565
S3 Fe2 S1 Fe2 95.85(8) 7_565 7_565
Mo1 Fe2 S1 Fe2 39.35(8) . 7_565
Fe1 Fe2 S1 Fe2 77.12(6) . 7_565
Cl1 Fe2 S2 Fe2 140.39(8) . 7_565
S3 Fe2 S2 Fe2 -92.63(9) 7_565 7_565
S1 Fe2 S2 Fe2 17.16(11) . 7_565
Mo1 Fe2 S2 Fe2 -76.34(6) . 7_565
Fe1 Fe2 S2 Fe2 -37.55(8) . 7_565
Cl1 Fe2 S2 Mo1 -143.26(8) . .
S3 Fe2 S2 Mo1 -16.29(8) 7_565 .
S1 Fe2 S2 Mo1 93.50(9) . .
Fe2 Fe2 S2 Mo1 76.34(6) 7_565 .
Fe1 Fe2 S2 Mo1 38.79(6) . .
N2 Mo1 S2 Fe2 110.73(17) 7_565 .
N2 Mo1 S2 Fe2 171.92(17) . .
S3 Mo1 S2 Fe2 -92.91(7) . .
S3 Mo1 S2 Fe2 15.56(8) 7_565 .
N1 Mo1 S2 Fe2 141.32(4) . .
Fe2 Mo1 S2 Fe2 -77.35(9) 7_565 .
Fe1 Mo1 S2 Fe2 -38.68(4) . .
N2 Mo1 S2 Fe2 -171.92(17) 7_565 7_565
N2 Mo1 S2 Fe2 -110.73(17) . 7_565
S3 Mo1 S2 Fe2 -15.56(8) . 7_565
S3 Mo1 S2 Fe2 92.91(7) 7_565 7_565
N1 Mo1 S2 Fe2 -141.32(4) . 7_565
Fe2 Mo1 S2 Fe2 77.35(9) . 7_565
Fe1 Mo1 S2 Fe2 38.68(4) . 7_565
Cl2 Fe1 S3 Fe2 -147.20(11) . 7_565
S3 Fe1 S3 Fe2 91.33(10) 7_565 7_565
S1 Fe1 S3 Fe2 -19.02(9) . 7_565
Mo1 Fe1 S3 Fe2 75.80(6) . 7_565
Fe2 Fe1 S3 Fe2 36.60(6) . 7_565
Cl2 Fe1 S3 Mo1 137.01(11) . .
S3 Fe1 S3 Mo1 15.54(11) 7_565 .
S1 Fe1 S3 Mo1 -94.82(9) . .
Fe2 Fe1 S3 Mo1 -75.80(6) 7_565 .
Fe2 Fe1 S3 Mo1 -39.19(6) . .
N2 Mo1 S3 Fe2 140.4(3) 7_565 7_565
N2 Mo1 S3 Fe2 110.23(16) . 7_565
S2 Mo1 S3 Fe2 15.54(8) . 7_565
S3 Mo1 S3 Fe2 -92.85(8) 7_565 7_565
N1 Mo1 S3 Fe2 170.85(17) . 7_565
Fe2 Mo1 S3 Fe2 -38.61(6) . 7_565
Fe1 Mo1 S3 Fe2 -77.98(7) . 7_565
N2 Mo1 S3 Fe1 -141.6(3) 7_565 .
N2 Mo1 S3 Fe1 -171.79(16) . .
S2 Mo1 S3 Fe1 93.52(8) . .
S3 Mo1 S3 Fe1 -14.87(10) 7_565 .
N1 Mo1 S3 Fe1 -111.17(18) . .
Fe2 Mo1 S3 Fe1 77.98(7) 7_565 .
Fe2 Mo1 S3 Fe1 39.37(7) . .
N2 Mo1 N1 C1 -18.3(4) 7_565 7_565
N2 Mo1 N1 C1 -89.8(5) . 7_565
S2 Mo1 N1 C1 -54.0(4) . 7_565
S3 Mo1 N1 C1 178.2(4) . 7_565
S3 Mo1 N1 C1 73.7(4) 7_565 7_565
Fe2 Mo1 N1 C1 -168.4(3) 7_565 7_565
Fe2 Mo1 N1 C1 60.3(6) . 7_565
Fe1 Mo1 N1 C1 126.0(4) . 7_565
N2 Mo1 N1 C1 89.8(5) 7_565 .
N2 Mo1 N1 C1 18.3(4) . .
S2 Mo1 N1 C1 54.0(4) . .
S3 Mo1 N1 C1 -73.7(4) . .
S3 Mo1 N1 C1 -178.2(4) 7_565 .
Fe2 Mo1 N1 C1 -60.3(6) 7_565 .
Fe2 Mo1 N1 C1 168.4(3) . .
Fe1 Mo1 N1 C1 -126.0(4) . .
N2 Mo1 N1 C3 -144.3(2) 7_565 .
N2 Mo1 N1 C3 144.3(2) . .
S2 Mo1 N1 C3 180.000(1) . .
S3 Mo1 N1 C3 52.25(6) . .
S3 Mo1 N1 C3 -52.25(6) 7_565 .
Fe2 Mo1 N1 C3 65.7(3) 7_565 .
Fe2 Mo1 N1 C3 -65.7(3) . .
Fe1 Mo1 N1 C3 0.000(1) . .
N2 Mo1 N2 C2 19.0(5) 7_565 .
S2 Mo1 N2 C2 -73.1(5) . .
S3 Mo1 N2 C2 -177.3(5) . .
S3 Mo1 N2 C2 54.0(6) 7_565 .
N1 Mo1 N2 C2 89.5(5) . .
Fe2 Mo1 N2 C2 -125.0(5) 7_565 .
Fe2 Mo1 N2 C2 -61.6(6) . .
Fe1 Mo1 N2 C2 170.9(4) . .
N2 Mo1 N2 C1 -88.8(4) 7_565 .
S2 Mo1 N2 C1 179.1(4) . .
S3 Mo1 N2 C1 74.9(4) . .
S3 Mo1 N2 C1 -53.8(6) 7_565 .
N1 Mo1 N2 C1 -18.3(4) . .
Fe2 Mo1 N2 C1 127.2(4) 7_565 .
Fe2 Mo1 N2 C1 -169.4(3) . .
Fe1 Mo1 N2 C1 63.1(5) . .
N2 Mo1 N2 C6 145.5(6) 7_565 .
S2 Mo1 N2 C6 53.4(7) . .
S3 Mo1 N2 C6 -50.8(7) . .
S3 Mo1 N2 C6 -179.5(6) 7_565 .
N1 Mo1 N2 C6 -144.0(8) . .
Fe2 Mo1 N2 C6 1.5(7) 7_565 .
Fe2 Mo1 N2 C6 64.9(8) . .
Fe1 Mo1 N2 C6 -62.6(8) . .
C2 N2 C1 N1 -68.1(7) . .
C6 N2 C1 N1 167.2(6) . .
Mo1 N2 C1 N1 26.3(5) . .
C1 N1 C1 N2 68.3(8) 7_565 .
C3 N1 C1 N2 -167.4(6) . .
Mo1 N1 C1 N2 -25.8(5) . .
C1 N2 C2 N2 68.5(9) . 7_565
C6 N2 C2 N2 -167.9(5) . 7_565
Mo1 N2 C2 N2 -27.2(7) . 7_565
C1 N1 C3 C4 -60.2(10) 7_565 7_565
C1 N1 C3 C4 177.9(7) . 7_565
Mo1 N1 C3 C4 58.9(7) . 7_565
C1 N1 C3 C4 -177.9(7) 7_565 .
C1 N1 C3 C4 60.2(10) . .
Mo1 N1 C3 C4 -58.9(7) . .
C1 N1 C3 C5 60.9(5) 7_565 .
C1 N1 C3 C5 -60.9(5) . .
Mo1 N1 C3 C5 180.000(1) . .
C2 N2 C6 C8 74.7(10) . .
C1 N2 C6 C8 -163.9(7) . .
Mo1 N2 C6 C8 -44.4(11) . .
C2 N2 C6 C7 -165.5(8) . .
C1 N2 C6 C7 -44.1(9) . .
Mo1 N2 C6 C7 75.5(9) . .
C2 N2 C6 C9 -46.1(10) . .
C1 N2 C6 C9 75.3(9) . .
Mo1 N2 C6 C9 -165.2(6) . .
